data_4124270
loop_
_publ_author_name
'Zhang, Jiaheng'
'Mitchell, Lauren A.'
'Parrish, Damon A.'
'Shreeve, Jean'ne M.'

_publ_section_title
;
 Enforced Layer-by-layer Stacking of Energetic Salts towards
 High-performance Insensitive Energetic Materials.
;
_journal_name_full 'Journal of the American Chemical Society'
_journal_page_first 150814061208001
_journal_paper_doi 10.1021/jacs.5b07852
_journal_year 2015
_chemical_formula_moiety 'C3 H3 N7 O2, H2 O'
_chemical_formula_sum 'C3 H5 N7 O3'
_chemical_formula_weight 187.14
_space_group_crystal_system monoclinic
_space_group_IT_number 14
_space_group_name_Hall '-P 2yn'
_space_group_name_H-M_alt 'P 1 21/n 1'
_symmetry_space_group_name_Hall '-P 2yn'
_symmetry_space_group_name_H-M 'P 1 21/n 1'
_atom_sites_solution_hydrogens difmap
_audit_creation_method SHELXL-2014/7
_cell_angle_alpha 90
_cell_angle_beta 95.021(2)
_cell_angle_gamma 90
_cell_formula_units_Z 4
_cell_length_a 4.5123(7)
_cell_length_b 13.439(2)
_cell_length_c 11.8813(19)
_cell_measurement_reflns_used 3699
_cell_measurement_temperature 150(2)
_cell_measurement_theta_max 26.40
_cell_measurement_theta_min 3.03
_cell_volume 717.73(19)
_computing_cell_refinement 'Bruker APEX2 v2010.3-0 (Bruker, 2009)'
_computing_data_collection 'Bruker APEX2 v2010.3-0 (Bruker, 2009)'
_computing_data_reduction
;
Bruker SAINT v7.68A (Bruker, 2009), Bruker XPREP v2008/2 (Bruker, 2008)
;
_computing_molecular_graphics 'Bruker SHELXTL v2008/4 (Bruker, 2008)'
_computing_publication_material 'Bruker SHELXTL v2008/4 (Bruker, 2008)'
_computing_structure_refinement 'SHELXL-2014/7 (Sheldrick, 2014) within WINGX (Farrugia, 2012)'
_computing_structure_solution 'Bruker SHELXTL v2008/4 (Bruker, 2008)'
_diffrn_ambient_temperature 150(2)
_diffrn_measured_fraction_theta_full 0.998
_diffrn_measured_fraction_theta_max 0.998
_diffrn_measurement_device_type 'Bruker SMART APEX II CCD'
_diffrn_measurement_method '\w scans'
_diffrn_radiation_monochromator graphite
_diffrn_radiation_source 'fine focus sealed tube'
_diffrn_radiation_type MoK\a
_diffrn_radiation_wavelength 0.71073
_diffrn_reflns_av_R_equivalents 0.0156
_diffrn_reflns_av_unetI/netI 0.0119
_diffrn_reflns_laue_measured_fraction_full 0.998
_diffrn_reflns_laue_measured_fraction_max 0.998
_diffrn_reflns_limit_h_max 5
_diffrn_reflns_limit_h_min -5
_diffrn_reflns_limit_k_max 16
_diffrn_reflns_limit_k_min -16
_diffrn_reflns_limit_l_max 14
_diffrn_reflns_limit_l_min -14
_diffrn_reflns_number 6411
_diffrn_reflns_point_group_measured_fraction_full 0.998
_diffrn_reflns_point_group_measured_fraction_max 0.998
_diffrn_reflns_theta_full 25.242
_diffrn_reflns_theta_max 26.398
_diffrn_reflns_theta_min 3.443
_exptl_absorpt_coefficient_mu 0.152
_exptl_absorpt_correction_T_max 0.7454
_exptl_absorpt_correction_T_min 0.7042
_exptl_absorpt_correction_type multi-scan
_exptl_absorpt_process_details 'SADABS v2008/1 (Bruker, 2008)'
_exptl_crystal_colour yellow
_exptl_crystal_density_diffrn 1.732
_exptl_crystal_description prism
_exptl_crystal_F_000 384
_exptl_crystal_size_max 0.090
_exptl_crystal_size_mid 0.088
_exptl_crystal_size_min 0.066
_refine_diff_density_max 0.200
_refine_diff_density_min -0.285
_refine_diff_density_rms 0.063
_refine_ls_extinction_method none
_refine_ls_goodness_of_fit_ref 1.133
_refine_ls_hydrogen_treatment refxyz
_refine_ls_matrix_type full
_refine_ls_number_parameters 136
_refine_ls_number_reflns 1470
_refine_ls_number_restraints 5
_refine_ls_restrained_S_all 1.139
_refine_ls_R_factor_all 0.0343
_refine_ls_R_factor_gt 0.0314
_refine_ls_shift/su_max 0.000
_refine_ls_shift/su_mean 0.000
_refine_ls_structure_factor_coef Fsqd
_refine_ls_weighting_details 'w=1/[\s^2^(Fo^2^)+(0.0380P)^2^+0.3697P] where P=(Fo^2^+2Fc^2^)/3'
_refine_ls_weighting_scheme calc
_refine_ls_wR_factor_gt 0.0824
_refine_ls_wR_factor_ref 0.0846
_reflns_Friedel_coverage 0.000
_reflns_number_gt 1353
_reflns_number_total 1470
_reflns_threshold_expression 'I > 2\s(I)'
_cod_data_source_file ja5b07852_si_002.cif
_cod_data_source_block shrv287
_cod_original_cell_volume 717.7(2)
_cod_database_code 4124270
_shelx_space_group_comment
;
The symmetry employed for this shelxl refinement is uniquely defined
by the following loop, which should always be used as a source of
symmetry information in preference to the above space-group names.
They are only intended as comments.
;
_shelx_estimated_absorpt_t_min 0.986
_shelx_estimated_absorpt_t_max 0.990

loop_
_space_group_symop_operation_xyz
'x, y, z'
'-x+1/2, y+1/2, -z+1/2'
'-x, -y, -z'
'x-1/2, -y-1/2, z-1/2'

loop_
_atom_site_label
_atom_site_type_symbol
_atom_site_fract_x
_atom_site_fract_y
_atom_site_fract_z
_atom_site_U_iso_or_equiv
_atom_site_adp_type
_atom_site_occupancy
_atom_site_site_symmetry_order
_atom_site_calc_flag
_atom_site_refinement_flags_posn
_atom_site_refinement_flags_adp
_atom_site_refinement_flags_occupancy
_atom_site_disorder_assembly
_atom_site_disorder_group
N1 N 0.8587(3) 0.01723(9) 0.62670(11) 0.0249(3) Uani 1 1 d . . . . .
C2 C 0.7738(3) 0.10817(10) 0.59188(11) 0.0159(3) Uani 1 1 d . . . . .
N3 N 0.5538(2) 0.12751(8) 0.51443(9) 0.0185(3) Uani 1 1 d . . . . .
O4 O 0.5415(2) 0.23235(7) 0.50705(8) 0.0183(2) Uani 1 1 d . . . . .
N5 N 0.7556(2) 0.27533(8) 0.58037(9) 0.0169(3) Uani 1 1 d . . . . .
C6 C 0.8980(3) 0.20186(10) 0.63221(10) 0.0140(3) Uani 1 1 d . . . . .
C7 C 1.1433(3) 0.21584(10) 0.71847(10) 0.0139(3) Uani 1 1 d . . . . .
N8 N 1.2721(2) 0.30231(8) 0.75188(9) 0.0144(2) Uani 1 1 d . . . . .
O9 O 1.1901(2) 0.39676(7) 0.72376(9) 0.0209(2) Uani 1 1 d . . . . .
N10 N 1.4959(2) 0.28563(8) 0.83084(9) 0.0168(3) Uani 1 1 d . . . . .
N11 N 1.5030(3) 0.18935(8) 0.84448(9) 0.0172(3) Uani 1 1 d . . . . .
N12 N 1.2874(2) 0.14340(8) 0.77574(9) 0.0167(3) Uani 1 1 d . . . . .
O1S O 0.2501(2) 0.44259(7) 0.51641(8) 0.0187(2) Uani 1 1 d D . . . .
H1B H 1.007(4) 0.0104(13) 0.6770(15) 0.022 Uiso 1 1 d . U . . .
H1A H 0.769(4) -0.0341(14) 0.5964(14) 0.022 Uiso 1 1 d . U . . .
H9 H 1.220(4) 0.4050(13) 0.6507(17) 0.028 Uiso 1 1 d . U . . .
H1S H 0.221(4) 0.4006(12) 0.4694(14) 0.028 Uiso 1 1 d D U . . .
H2S H 0.394(6) 0.467(2) 0.496(3) 0.028 Uiso 0.5 1 d D U P A 1
H2S' H 0.105(6) 0.476(2) 0.497(3) 0.028 Uiso 0.5 1 d D U P B 2

loop_
_atom_site_aniso_label
_atom_site_aniso_U_11
_atom_site_aniso_U_22
_atom_site_aniso_U_33
_atom_site_aniso_U_23
_atom_site_aniso_U_13
_atom_site_aniso_U_12
N1 0.0289(7) 0.0135(6) 0.0294(7) 0.0006(5) -0.0139(6) -0.0017(5)
C2 0.0157(6) 0.0167(7) 0.0151(6) -0.0004(5) -0.0004(5) -0.0012(5)
N3 0.0195(6) 0.0148(5) 0.0201(6) 0.0006(4) -0.0037(5) -0.0017(4)
O4 0.0169(5) 0.0172(5) 0.0194(5) 0.0004(4) -0.0065(4) 0.0001(4)
N5 0.0162(6) 0.0177(6) 0.0160(5) -0.0010(4) -0.0031(4) -0.0004(4)
C6 0.0139(6) 0.0151(6) 0.0130(6) -0.0005(5) 0.0009(5) -0.0003(5)
C7 0.0142(6) 0.0145(6) 0.0131(6) -0.0003(4) 0.0014(5) -0.0009(5)
N8 0.0159(5) 0.0137(5) 0.0130(5) 0.0007(4) -0.0021(4) -0.0001(4)
O9 0.0312(6) 0.0112(5) 0.0193(5) 0.0009(4) -0.0043(4) 0.0009(4)
N10 0.0161(6) 0.0201(6) 0.0133(5) 0.0003(4) -0.0028(4) -0.0009(4)
N11 0.0167(6) 0.0183(6) 0.0158(5) -0.0010(4) -0.0023(4) -0.0001(4)
N12 0.0168(5) 0.0166(6) 0.0160(5) -0.0005(4) -0.0032(4) 0.0010(4)
O1S 0.0193(5) 0.0159(5) 0.0202(5) -0.0014(4) -0.0026(4) 0.0003(4)

loop_
_atom_type_symbol
_atom_type_description
_atom_type_scat_dispersion_real
_atom_type_scat_dispersion_imag
_atom_type_scat_source
C C 0.0033 0.0016 'International Tables Vol C Tables 4.2.6.8 and 6.1.1.4'
H H 0.0000 0.0000 'International Tables Vol C Tables 4.2.6.8 and 6.1.1.4'
N N 0.0061 0.0033 'International Tables Vol C Tables 4.2.6.8 and 6.1.1.4'
O O 0.0106 0.0060 'International Tables Vol C Tables 4.2.6.8 and 6.1.1.4'

loop_
_geom_angle_atom_site_label_1
_geom_angle_atom_site_label_2
_geom_angle_atom_site_label_3
_geom_angle
C2 N1 H1B 119.8(11)
C2 N1 H1A 119.4(11)
H1B N1 H1A 120.8(16)
N3 C2 N1 125.06(12)
N3 C2 C6 107.85(11)
N1 C2 C6 127.08(12)
C2 N3 O4 105.26(10)
N5 O4 N3 111.04(9)
C6 N5 O4 105.78(10)
N5 C6 C2 110.07(11)
N5 C6 C7 123.29(12)
C2 C6 C7 126.64(12)
N12 C7 N8 107.68(11)
N12 C7 C6 125.19(12)
N8 C7 C6 127.09(12)
N10 N8 C7 110.07(10)
N10 N8 O9 120.21(10)
C7 N8 O9 129.46(11)
N8 O9 H9 107.1(12)
N11 N10 N8 105.22(10)
N10 N11 N12 111.52(11)
C7 N12 N11 105.51(11)
H1S O1S H2S 100(2)
H1S O1S H2S' 97(2)

loop_
_geom_bond_atom_site_label_1
_geom_bond_atom_site_label_2
_geom_bond_distance
N1 C2 1.3357(18)
N1 H1B 0.864(19)
N1 H1A 0.863(19)
C2 N3 1.3188(17)
C2 C6 1.4429(18)
N3 O4 1.4124(15)
O4 N5 1.3708(14)
N5 C6 1.3030(17)
C6 C7 1.4535(18)
C7 N12 1.3252(17)
C7 N8 1.3435(17)
N8 N10 1.3359(15)
N8 O9 1.3557(14)
O9 H9 0.90(2)
N10 N11 1.3040(16)
N11 N12 1.3622(16)
O1S H1S 0.797(14)
O1S H2S 0.783(18)
O1S H2S' 0.812(17)

loop_
_geom_hbond_atom_site_label_D
_geom_hbond_atom_site_label_H
_geom_hbond_atom_site_label_A
_geom_hbond_distance_DH
_geom_hbond_distance_HA
_geom_hbond_distance_DA
_geom_hbond_angle_DHA
_geom_hbond_site_symmetry_A
O1S H2S' O1S 0.812(17) 1.933(17) 2.734(2) 168(3) 3_566
N1 H1A N3 0.863(19) 2.256(19) 3.0845(17) 160.7(15) 3_656
N1 H1B N12 0.864(19) 2.431(18) 3.0256(17) 126.5(14) .
N1 H1B O9 0.864(19) 2.303(19) 3.0478(16) 144.6(15) 2_746
O1S H2S O1S 0.783(18) 2.030(17) 2.788(2) 163(3) 3_666
O1S H1S N11 0.797(14) 2.092(15) 2.8567(15) 160.8(17) 4_465
O9 H9 O1S 0.90(2) 1.69(2) 2.5765(15) 169.1(18) 1_655

loop_
_geom_torsion_atom_site_label_1
_geom_torsion_atom_site_label_2
_geom_torsion_atom_site_label_3
_geom_torsion_atom_site_label_4
_geom_torsion
N1 C2 N3 O4 178.82(13)
C6 C2 N3 O4 -0.14(13)
C2 N3 O4 N5 0.12(13)
N3 O4 N5 C6 -0.04(13)
O4 N5 C6 C2 -0.05(14)
O4 N5 C6 C7 -179.48(11)
N3 C2 C6 N5 0.13(15)
N1 C2 C6 N5 -178.81(13)
N3 C2 C6 C7 179.54(12)
N1 C2 C6 C7 0.6(2)
N5 C6 C7 N12 177.68(12)
C2 C6 C7 N12 -1.7(2)
N5 C6 C7 N8 -4.9(2)
C2 C6 C7 N8 175.74(12)
N12 C7 N8 N10 -0.53(14)
C6 C7 N8 N10 -178.30(12)
N12 C7 N8 O9 -174.60(12)
C6 C7 N8 O9 7.6(2)
C7 N8 N10 N11 0.35(14)
O9 N8 N10 N11 175.05(11)
N8 N10 N11 N12 -0.04(14)
N8 C7 N12 N11 0.48(14)
C6 C7 N12 N11 178.30(12)
N10 N11 N12 C7 -0.28(14)
